data_7213964
loop_
_publ_author_name
'Li, Ni-Ya'
'Ge, Yu'
'Wang, Tao'
'Wang, Shu-Jun'
'Ji, Xue-Ying'
'Liu, Dong'

_publ_section_title
;
 Construction of a series of coordination polymers based on
 1,4-naphthalenedicarboxylic and flexible dipyridyl ligands
;
_journal_issue 11
_journal_name_full CrystEngComm
_journal_page_first 2168
_journal_paper_doi 10.1039/c3ce42148a
_journal_volume 16
_journal_year 2014
_chemical_formula_moiety 'C18 H12 Cd N O4'
_chemical_formula_sum 'C18 H12 Cd N O4'
_chemical_formula_weight 418.70
_chemical_name_systematic
; 
 ? 
;
_space_group_IT_number 15
_symmetry_cell_setting monoclinic
_symmetry_space_group_name_Hall '-C 2yc'
_symmetry_space_group_name_H-M 'C 1 2/c 1'
_atom_sites_solution_hydrogens geom
_atom_sites_solution_primary direct
_atom_sites_solution_secondary difmap
_audit_creation_method SHELXL-97
_cell_angle_alpha 90.00
_cell_angle_beta 116.42(3)
_cell_angle_gamma 90.00
_cell_formula_units_Z 8
_cell_length_a 15.720(3)
_cell_length_b 16.120(3)
_cell_length_c 13.476(3)
_cell_measurement_reflns_used 15909
_cell_measurement_temperature 223(2)
_cell_measurement_theta_max 27.48
_cell_measurement_theta_min 3.05
_cell_volume 3058.2(13)
_computing_cell_refinement 'Bruker SMART'
_computing_data_collection 'Bruker SMART'
_computing_data_reduction 'Bruker SAINT'
_computing_molecular_graphics Diamond
_computing_publication_material 'SHELXTL and PLATON (Spek, 2009)'
_computing_structure_refinement SHELXTL
_computing_structure_solution 'SHELXTL (Sheldrick, 2008)'
_diffrn_ambient_temperature 223(2)
_diffrn_measured_fraction_theta_full 0.996
_diffrn_measured_fraction_theta_max 0.996
_diffrn_measurement_device_type 'CCD area detector'
_diffrn_measurement_method 'phi and omega scans'
_diffrn_radiation_monochromator graphite
_diffrn_radiation_source 'fine-focus sealed tube'
_diffrn_radiation_type MoK\a
_diffrn_radiation_wavelength 0.71073
_diffrn_reflns_av_R_equivalents 0.0345
_diffrn_reflns_av_sigmaI/netI 0.0232
_diffrn_reflns_limit_h_max 18
_diffrn_reflns_limit_h_min -18
_diffrn_reflns_limit_k_max 19
_diffrn_reflns_limit_k_min -19
_diffrn_reflns_limit_l_max 16
_diffrn_reflns_limit_l_min -16
_diffrn_reflns_number 12935
_diffrn_reflns_theta_full 25.05
_diffrn_reflns_theta_max 25.05
_diffrn_reflns_theta_min 3.04
_diffrn_standards_decay_% 0
_diffrn_standards_interval_count 0
_diffrn_standards_interval_time 0
_diffrn_standards_number 0
_exptl_absorpt_coefficient_mu 1.450
_exptl_absorpt_correction_T_max 0.6701
_exptl_absorpt_correction_T_min 0.6308
_exptl_absorpt_correction_type multi-scan
_exptl_absorpt_process_details 'Sadabs, (Sheldrick 2001)'
_exptl_crystal_colour colorless
_exptl_crystal_density_diffrn 1.819
_exptl_crystal_density_method 'not measured'
_exptl_crystal_description block
_exptl_crystal_F_000 1656
_exptl_crystal_size_max 0.35
_exptl_crystal_size_mid 0.32
_exptl_crystal_size_min 0.30
_refine_diff_density_max 0.427
_refine_diff_density_min -0.871
_refine_diff_density_rms 0.079
_refine_ls_extinction_method none
_refine_ls_goodness_of_fit_ref 1.192
_refine_ls_hydrogen_treatment constr
_refine_ls_matrix_type full
_refine_ls_number_parameters 217
_refine_ls_number_reflns 2703
_refine_ls_number_restraints 0
_refine_ls_restrained_S_all 1.192
_refine_ls_R_factor_all 0.0259
_refine_ls_R_factor_gt 0.0249
_refine_ls_shift/su_max 0.002
_refine_ls_shift/su_mean 0.000
_refine_ls_structure_factor_coef Fsqd
_refine_ls_weighting_details 'calc w=1/[\s^2^(Fo^2^)+(0.0247P)^2^+5.4091P] where P=(Fo^2^+2Fc^2^)/3'
_refine_ls_weighting_scheme calc
_refine_ls_wR_factor_gt 0.0622
_refine_ls_wR_factor_ref 0.0628
_reflns_number_gt 2612
_reflns_number_total 2703
_reflns_threshold_expression >2sigma(I)
_cod_data_source_file c3ce42148a.txt
_cod_data_source_block 3
_cod_original_sg_symbol_H-M 'C 2/c'
_cod_database_code 7213964

loop_
_symmetry_equiv_pos_as_xyz
'x, y, z'
'-x, y, -z+1/2'
'x+1/2, y+1/2, z'
'-x+1/2, y+1/2, -z+1/2'
'-x, -y, -z'
'x, -y, z-1/2'
'-x+1/2, -y+1/2, -z'
'x+1/2, -y+1/2, z-1/2'

loop_
_atom_site_label
_atom_site_type_symbol
_atom_site_fract_x
_atom_site_fract_y
_atom_site_fract_z
_atom_site_U_iso_or_equiv
_atom_site_adp_type
_atom_site_occupancy
_atom_site_symmetry_multiplicity
_atom_site_calc_flag
_atom_site_refinement_flags
Cd1 Cd -0.545576(12) -0.024372(11) 0.105928(16) 0.02593(9) Uani 1 1 d .
N1 N -0.68949(16) 0.03598(15) -0.01729(19) 0.0295(5) Uani 1 1 d .
O1 O -0.45847(13) 0.07287(12) 0.06701(16) 0.0324(4) Uani 1 1 d .
O2 O -0.40989(15) 0.06141(14) 0.24710(18) 0.0393(5) Uani 1 1 d .
O3 O -0.07159(15) 0.37543(13) 0.31601(18) 0.0408(5) Uani 1 1 d .
O4 O -0.13456(15) 0.38157(14) 0.13090(18) 0.0437(6) Uani 1 1 d .
C1 C -0.32477(17) 0.15385(15) 0.1844(2) 0.0213(5) Uani 1 1 d .
C2 C -0.34806(18) 0.21895(17) 0.1112(2) 0.0271(6) Uani 1 1 d .
H2 H -0.4093 0.2217 0.0518 0.033 Uiso 1 1 calc R
C3 C -0.28191(19) 0.28139(17) 0.1237(2) 0.0300(6) Uani 1 1 d .
H3 H -0.3001 0.3261 0.0737 0.036 Uiso 1 1 calc R
C4 C -0.19082(18) 0.27839(16) 0.2080(2) 0.0238(5) Uani 1 1 d .
C5 C -0.16170(18) 0.20835(16) 0.2806(2) 0.0217(5) Uani 1 1 d .
C6 C -0.23001(17) 0.14605(15) 0.2712(2) 0.0203(5) Uani 1 1 d .
C7 C -0.19949(19) 0.07625(17) 0.3430(2) 0.0266(6) Uani 1 1 d .
H7 H -0.2438 0.0355 0.3385 0.032 Uiso 1 1 calc R
C8 C -0.1063(2) 0.06768(18) 0.4186(2) 0.0342(6) Uani 1 1 d .
H8 H -0.0873 0.0214 0.4659 0.041 Uiso 1 1 calc R
C9 C -0.0385(2) 0.1280(2) 0.4261(2) 0.0376(7) Uani 1 1 d .
H9 H 0.0256 0.1208 0.4769 0.045 Uiso 1 1 calc R
C10 C -0.06548(19) 0.19636(18) 0.3600(2) 0.0305(6) Uani 1 1 d .
H10 H -0.0198 0.2365 0.3669 0.037 Uiso 1 1 calc R
C11 C -0.40159(18) 0.09141(15) 0.1671(2) 0.0241(5) Uani 1 1 d .
C12 C -0.12536(18) 0.35123(16) 0.2208(2) 0.0275(6) Uani 1 1 d .
C13 C -0.7026(2) 0.1167(2) -0.0444(3) 0.0381(7) Uani 1 1 d .
H13 H -0.6514 0.1535 -0.0090 0.046 Uiso 1 1 calc R
C14 C -0.7885(2) 0.1482(2) -0.1224(3) 0.0411(7) Uani 1 1 d .
H14 H -0.7950 0.2054 -0.1382 0.049 Uiso 1 1 calc R
C15 C -0.8648(2) 0.0956(2) -0.1771(2) 0.0348(7) Uani 1 1 d .
C16 C -0.8513(2) 0.0124(2) -0.1478(2) 0.0368(7) Uani 1 1 d .
H16 H -0.9014 -0.0256 -0.1819 0.044 Uiso 1 1 calc R
C17 C -0.7644(2) -0.01436(18) -0.0687(2) 0.0318(6) Uani 1 1 d .
H17 H -0.7571 -0.0709 -0.0497 0.038 Uiso 1 1 calc R
C18 C -0.9599(2) 0.1237(3) -0.2682(3) 0.0504(9) Uani 1 1 d .
H18A H -0.9779 0.0869 -0.3324 0.060 Uiso 1 1 calc R
H18B H -0.9530 0.1799 -0.2916 0.060 Uiso 1 1 calc R

loop_
_atom_site_aniso_label
_atom_site_aniso_U_11
_atom_site_aniso_U_22
_atom_site_aniso_U_33
_atom_site_aniso_U_23
_atom_site_aniso_U_13
_atom_site_aniso_U_12
Cd1 0.01782(12) 0.02196(13) 0.03381(14) 0.01033(7) 0.00770(9) -0.00331(7)
N1 0.0235(12) 0.0380(13) 0.0270(12) 0.0037(10) 0.0111(10) -0.0008(10)
O1 0.0238(9) 0.0294(10) 0.0387(11) -0.0061(8) 0.0091(8) -0.0111(8)
O2 0.0371(11) 0.0405(12) 0.0471(13) 0.0041(10) 0.0249(10) -0.0120(10)
O3 0.0389(12) 0.0339(11) 0.0416(12) -0.0063(9) 0.0107(10) -0.0197(10)
O4 0.0368(11) 0.0454(13) 0.0426(12) 0.0134(10) 0.0120(10) -0.0201(10)
C1 0.0198(12) 0.0200(12) 0.0242(13) -0.0009(10) 0.0097(10) -0.0038(10)
C2 0.0182(12) 0.0264(14) 0.0274(14) 0.0048(11) 0.0017(10) -0.0042(11)
C3 0.0267(14) 0.0239(14) 0.0317(15) 0.0097(11) 0.0060(11) -0.0040(11)
C4 0.0234(13) 0.0214(13) 0.0248(13) 0.0010(10) 0.0092(11) -0.0062(10)
C5 0.0220(12) 0.0215(12) 0.0203(12) -0.0013(10) 0.0083(10) -0.0056(10)
C6 0.0225(12) 0.0186(12) 0.0203(12) -0.0018(9) 0.0100(10) -0.0034(10)
C7 0.0296(14) 0.0230(13) 0.0291(14) 0.0060(11) 0.0150(11) -0.0018(11)
C8 0.0360(16) 0.0293(15) 0.0315(15) 0.0111(12) 0.0098(12) 0.0024(12)
C9 0.0261(14) 0.0415(17) 0.0311(15) 0.0072(13) 0.0002(12) -0.0008(13)
C10 0.0222(13) 0.0329(15) 0.0303(15) 0.0020(12) 0.0062(11) -0.0088(11)
C11 0.0190(12) 0.0170(12) 0.0364(15) 0.0001(11) 0.0122(11) -0.0004(10)
C12 0.0206(13) 0.0208(13) 0.0392(16) 0.0042(11) 0.0116(12) -0.0042(10)
C13 0.0258(14) 0.0396(17) 0.0400(17) 0.0070(13) 0.0065(13) -0.0056(13)
C14 0.0306(16) 0.0397(17) 0.0463(18) 0.0150(14) 0.0111(14) 0.0022(13)
C15 0.0236(14) 0.0535(19) 0.0256(14) 0.0059(13) 0.0093(11) 0.0005(13)
C16 0.0282(16) 0.0467(18) 0.0315(16) -0.0056(13) 0.0097(13) -0.0089(13)
C17 0.0306(15) 0.0335(16) 0.0311(15) -0.0039(12) 0.0136(12) -0.0019(12)
C18 0.0254(16) 0.076(3) 0.0425(19) 0.0178(17) 0.0082(14) 0.0005(16)

loop_
_atom_type_symbol
_atom_type_description
_atom_type_scat_dispersion_real
_atom_type_scat_dispersion_imag
_atom_type_scat_source
C C 0.0033 0.0016 'International Tables Vol C Tables 4.2.6.8 and 6.1.1.4'
H H 0.0000 0.0000 'International Tables Vol C Tables 4.2.6.8 and 6.1.1.4'
N N 0.0061 0.0033 'International Tables Vol C Tables 4.2.6.8 and 6.1.1.4'
O O 0.0106 0.0060 'International Tables Vol C Tables 4.2.6.8 and 6.1.1.4'
Cd Cd -0.8075 1.2024 'International Tables Vol C Tables 4.2.6.8 and 6.1.1.4'

loop_
_geom_angle_atom_site_label_1
_geom_angle_atom_site_label_2
_geom_angle_atom_site_label_3
_geom_angle
_geom_angle_site_symmetry_1
_geom_angle_site_symmetry_3
O4 Cd1 O1 176.08(7) 3_445 .
O4 Cd1 O3 83.15(9) 3_445 4_445
O1 Cd1 O3 98.36(8) . 4_445
O4 Cd1 N1 85.12(8) 3_445 .
O1 Cd1 N1 92.33(8) . .
O3 Cd1 N1 158.85(8) 4_445 .
O4 Cd1 O1 102.18(8) 3_445 5_455
O1 Cd1 O1 74.53(7) . 5_455
O3 Cd1 O1 81.94(7) 4_445 5_455
N1 Cd1 O1 83.42(8) . 5_455
O4 Cd1 O2 129.97(7) 3_445 .
O1 Cd1 O2 53.94(7) . .
O3 Cd1 O2 78.87(8) 4_445 .
N1 Cd1 O2 121.92(8) . .
O1 Cd1 O2 120.63(6) 5_455 .
C17 N1 C13 116.9(3) . .
C17 N1 Cd1 117.66(19) . .
C13 N1 Cd1 125.34(19) . .
C11 O1 Cd1 97.32(16) . .
C11 O1 Cd1 139.89(17) . 5_455
Cd1 O1 Cd1 105.47(7) . 5_455
C11 O2 Cd1 86.52(16) . .
C12 O3 Cd1 136.38(19) . 4_455
C12 O4 Cd1 127.74(18) . 3
C2 C1 C6 120.1(2) . .
C2 C1 C11 117.4(2) . .
C6 C1 C11 122.5(2) . .
C1 C2 C3 121.0(2) . .
C1 C2 H2 119.5 . .
C3 C2 H2 119.5 . .
C4 C3 C2 121.2(2) . .
C4 C3 H3 119.4 . .
C2 C3 H3 119.4 . .
C3 C4 C5 119.4(2) . .
C3 C4 C12 118.0(2) . .
C5 C4 C12 122.6(2) . .
C10 C5 C4 122.1(2) . .
C10 C5 C6 118.3(2) . .
C4 C5 C6 119.6(2) . .
C7 C6 C1 122.6(2) . .
C7 C6 C5 118.8(2) . .
C1 C6 C5 118.5(2) . .
C8 C7 C6 120.8(2) . .
C8 C7 H7 119.6 . .
C6 C7 H7 119.6 . .
C7 C8 C9 120.5(3) . .
C7 C8 H8 119.8 . .
C9 C8 H8 119.8 . .
C10 C9 C8 120.3(3) . .
C10 C9 H9 119.8 . .
C8 C9 H9 119.8 . .
C9 C10 C5 121.3(3) . .
C9 C10 H10 119.4 . .
C5 C10 H10 119.4 . .
O2 C11 O1 122.1(2) . .
O2 C11 C1 120.8(2) . .
O1 C11 C1 117.1(2) . .
O3 C12 O4 127.4(2) . .
O3 C12 C4 118.3(2) . .
O4 C12 C4 114.2(2) . .
N1 C13 C14 122.7(3) . .
N1 C13 H13 118.6 . .
C14 C13 H13 118.6 . .
C15 C14 C13 120.0(3) . .
C15 C14 H14 120.0 . .
C13 C14 H14 120.0 . .
C14 C15 C16 117.1(3) . .
C14 C15 C18 123.6(3) . .
C16 C15 C18 119.3(3) . .
C17 C16 C15 119.8(3) . .
C17 C16 H16 120.1 . .
C15 C16 H16 120.1 . .
N1 C17 C16 123.5(3) . .
N1 C17 H17 118.3 . .
C16 C17 H17 118.3 . .
C15 C18 C18 113.0(3) . 2_354
C15 C18 H18A 109.0 . .
C18 C18 H18A 109.0 2_354 .
C15 C18 H18B 109.0 . .
C18 C18 H18B 109.0 2_354 .
H18A C18 H18B 107.8 . .

loop_
_geom_bond_atom_site_label_1
_geom_bond_atom_site_label_2
_geom_bond_distance
_geom_bond_site_symmetry_2
Cd1 O4 2.1880(19) 3_445
Cd1 O1 2.2905(19) .
Cd1 O3 2.320(2) 4_445
Cd1 N1 2.341(2) .
Cd1 O1 2.486(2) 5_455
Cd1 O2 2.544(2) .
N1 C17 1.341(4) .
N1 C13 1.343(4) .
O1 C11 1.278(3) .
O1 Cd1 2.486(2) 5_455
O2 C11 1.241(3) .
O3 C12 1.244(3) .
O3 Cd1 2.320(2) 4_455
O4 C12 1.254(3) .
O4 Cd1 2.1881(19) 3
C1 C2 1.373(4) .
C1 C6 1.433(4) .
C1 C11 1.508(3) .
C2 C3 1.402(4) .
C2 H2 0.9400 .
C3 C4 1.377(4) .
C3 H3 0.9400 .
C4 C5 1.429(4) .
C4 C12 1.520(3) .
C5 C10 1.425(4) .
C5 C6 1.434(3) .
C6 C7 1.421(4) .
C7 C8 1.370(4) .
C7 H7 0.9400 .
C8 C9 1.413(4) .
C8 H8 0.9400 .
C9 C10 1.361(4) .
C9 H9 0.9400 .
C10 H10 0.9400 .
C13 C14 1.388(4) .
C13 H13 0.9400 .
C14 C15 1.384(4) .
C14 H14 0.9400 .
C15 C16 1.387(5) .
C15 C18 1.522(4) .
C16 C17 1.376(4) .
C16 H16 0.9400 .
C17 H17 0.9400 .
C18 C18 1.544(7) 2_354
C18 H18A 0.9800 .
C18 H18B 0.9800 .
